data_2212693
loop_
_publ_author_name
'Liu, Yu-min'
'Hu, Yong-qi'
'Li, Xiao-yun'
'Chen, Wei'

_publ_section_title
;
 6-Benzoyl-7-phenyl-2,3-dihydro-1<i>H</i>-pyrrolizine
;
_journal_issue 3
_journal_name_full 'Acta Crystallographica Section E'
_journal_page_first o1106
_journal_page_last o1107
_journal_paper_doi 10.1107/S1600536806056571
_journal_volume 63
_journal_year 2007
_chemical_formula_moiety 'C20 H17 N O'
_chemical_formula_sum 'C20 H17 N O'
_chemical_formula_weight 287.35
_chemical_name_systematic
;
 7-phenyl-6-benzoyl-2,3-dihydro-1H-pyrrolizine
;
_space_group_IT_number 19
_symmetry_cell_setting orthorhombic
_symmetry_space_group_name_Hall 'P 2ac 2ab'
_symmetry_space_group_name_H-M 'P 21 21 21'
_atom_sites_solution_hydrogens geom
_atom_sites_solution_primary direct
_atom_sites_solution_secondary difmap
_audit_creation_method SHELXL-97
_cell_angle_alpha 90.00
_cell_angle_beta 90.00
_cell_angle_gamma 90.00
_cell_formula_units_Z 4
_cell_length_a 8.302(2)
_cell_length_b 11.452(4)
_cell_length_c 16.106(5)
_cell_measurement_reflns_used 1193
_cell_measurement_temperature 294(2)
_cell_measurement_theta_max 20.07
_cell_measurement_theta_min 2.18
_cell_volume 1531.3(8)
_computing_cell_refinement 'SAINT (Bruker, 1998)'
_computing_data_collection 'SMART (Bruker, 1998)'
_computing_data_reduction SAINT
_computing_molecular_graphics 'SHELXTL (Bruker, 1998)'
_computing_publication_material SHELXTL
_computing_structure_refinement 'SHELXL-97 (Sheldrick, 1997)'
_computing_structure_solution 'SHELXS-97 (Sheldrick, 1997)'
_diffrn_ambient_temperature 294(2)
_diffrn_measured_fraction_theta_full 0.996
_diffrn_measured_fraction_theta_max 0.996
_diffrn_measurement_device_type 'Bruker CCD area detector'
_diffrn_measurement_method '\f and \w scans'
_diffrn_radiation_monochromator graphite
_diffrn_radiation_source 'fine-focus sealed tube'
_diffrn_radiation_type MoK\a
_diffrn_radiation_wavelength 0.71073
_diffrn_reflns_av_R_equivalents 0.0789
_diffrn_reflns_av_sigmaI/netI 0.0640
_diffrn_reflns_limit_h_max 10
_diffrn_reflns_limit_h_min -6
_diffrn_reflns_limit_k_max 14
_diffrn_reflns_limit_k_min -14
_diffrn_reflns_limit_l_max 20
_diffrn_reflns_limit_l_min -19
_diffrn_reflns_number 8692
_diffrn_reflns_theta_full 26.45
_diffrn_reflns_theta_max 26.45
_diffrn_reflns_theta_min 2.18
_diffrn_standards_number 0
_exptl_absorpt_coefficient_mu 0.076
_exptl_absorpt_correction_T_max 0.9924
_exptl_absorpt_correction_T_min 0.9834
_exptl_absorpt_correction_type multi-scan
_exptl_absorpt_process_details '(SADABS; Sheldrick, 1996)'
_exptl_crystal_colour colorless
_exptl_crystal_density_diffrn 1.246
_exptl_crystal_density_method 'not measured'
_exptl_crystal_description block
_exptl_crystal_F_000 608
_exptl_crystal_size_max 0.12
_exptl_crystal_size_mid 0.10
_exptl_crystal_size_min 0.06
_refine_diff_density_max 0.162
_refine_diff_density_min -0.136
_refine_ls_extinction_coef 0.0071(16)
_refine_ls_extinction_expression Fc^*^=kFc[1+0.001xFc^2^\l^3^/sin(2\q)]^-1/4^
_refine_ls_extinction_method SHELXL
_refine_ls_goodness_of_fit_ref 1.077
_refine_ls_hydrogen_treatment constr
_refine_ls_matrix_type full
_refine_ls_number_parameters 200
_refine_ls_number_reflns 1817
_refine_ls_number_restraints 0
_refine_ls_restrained_S_all 1.077
_refine_ls_R_factor_all 0.1186
_refine_ls_R_factor_gt 0.0445
_refine_ls_shift/su_max 0.001
_refine_ls_shift/su_mean <0.001
_refine_ls_structure_factor_coef Fsqd
_refine_ls_weighting_details 'calc w=1/[\s^2^(Fo^2^)+(0.0428P)^2^] where P=(Fo^2^+2Fc^2^)/3'
_refine_ls_weighting_scheme calc
_refine_ls_wR_factor_gt 0.0878
_refine_ls_wR_factor_ref 0.1081
_reflns_number_gt 1008
_reflns_number_total 1817
_reflns_threshold_expression I>2\s(I)
_cod_data_source_file sj2202.cif
_cod_data_source_block I
_cod_depositor_comments
;
The following automatic conversions were performed:
'_symmetry_cell_setting' value 'Orthorhombic' changed to 'orthorhombic'
according to '/home/saulius/struct/CIF-dictionaries/cif_core.dic'
dictionary named 'cif_core.dic' version 2.4.1 from 2010-06-29.

Automatic conversion script
Id: cif_fix_enum 1527 2010-12-29 10:47:43Z saulius 

The following automatic conversions were performed:

'_symmetry_cell_setting' value 'Orthorhombic' changed to
'orthorhombic' according to
/home/saulius/struct/CIF-dictionaries/cif_core.dic dictionary named
'cif_core.dic' version 2.4.1 from 2010-06-29.

Automatic conversion script
Id: cif_fix_values 1715 2011-07-08 13:25:40Z adriana 
;
_cod_original_sg_symbol_H-M 'P 21 21 21 '
_cod_database_code 2212693
_cod_database_fobs_code 2212693

loop_
_symmetry_equiv_pos_as_xyz
'x, y, z'
'-x+1/2, -y, z+1/2'
'-x, y+1/2, -z+1/2'
'x+1/2, -y+1/2, -z'

loop_
_atom_site_type_symbol
_atom_site_label
_atom_site_fract_x
_atom_site_fract_y
_atom_site_fract_z
_atom_site_U_iso_or_equiv
_atom_site_adp_type
_atom_site_calc_flag
_atom_site_refinement_flags
_atom_site_occupancy
O O1 0.8831(3) 0.4706(2) 0.30633(15) 0.0701(9) Uani d . 1
N N1 0.7618(3) 0.6181(3) 0.55621(14) 0.0450(7) Uani d . 1
C C1 0.7555(5) 0.6678(3) 0.63994(19) 0.0601(11) Uani d . 1
H H1A 0.8626 0.6765 0.6632 0.072 Uiso calc R 1
H H1B 0.6910 0.6198 0.6768 0.072 Uiso calc R 1
C C2 0.6785(6) 0.7835(4) 0.6256(2) 0.0940(17) Uani d . 1
H H2A 0.7439 0.8445 0.6503 0.113 Uiso calc R 1
H H2B 0.5733 0.7852 0.6518 0.113 Uiso calc R 1
C C3 0.6608(5) 0.8057(3) 0.5348(2) 0.0622(11) Uani d . 1
H H3A 0.5500 0.8240 0.5208 0.075 Uiso calc R 1
H H3B 0.7294 0.8697 0.5172 0.075 Uiso calc R 1
C C4 0.7122(4) 0.6939(3) 0.49572(19) 0.0423(9) Uani d . 1
C C5 0.7257(4) 0.6392(3) 0.42013(18) 0.0425(9) Uani d . 1
C C6 0.7858(4) 0.5240(3) 0.43708(19) 0.0438(9) Uani d . 1
C C7 0.8062(4) 0.5160(3) 0.5229(2) 0.0488(9) Uani d . 1
H H7 0.8439 0.4512 0.5518 0.059 Uiso calc R 1
C C8 0.8427(4) 0.4382(3) 0.3763(2) 0.0495(10) Uani d . 1
C C9 0.8571(4) 0.3126(3) 0.3979(2) 0.0450(9) Uani d . 1
C C10 0.9604(5) 0.2440(3) 0.3515(2) 0.0529(10) Uani d . 1
H H10 1.0181 0.2777 0.3082 0.063 Uiso calc R 1
C C11 0.9799(5) 0.1263(4) 0.3681(3) 0.0664(12) Uani d . 1
H H11 1.0505 0.0815 0.3365 0.080 Uiso calc R 1
C C12 0.8937(5) 0.0763(3) 0.4316(2) 0.0656(12) Uani d . 1
H H12 0.9080 -0.0023 0.4440 0.079 Uiso calc R 1
C C13 0.7866(5) 0.1417(3) 0.4770(2) 0.0615(11) Uani d . 1
H H13 0.7268 0.1069 0.5191 0.074 Uiso calc R 1
C C14 0.7675(5) 0.2585(3) 0.4604(2) 0.0508(10) Uani d . 1
H H14 0.6941 0.3020 0.4911 0.061 Uiso calc R 1
C C15 0.6772(4) 0.6908(3) 0.33977(19) 0.0438(9) Uani d . 1
C C16 0.7170(5) 0.8047(3) 0.3206(2) 0.0573(10) Uani d . 1
H H16 0.7788 0.8478 0.3578 0.069 Uiso calc R 1
C C17 0.6670(5) 0.8560(4) 0.2473(3) 0.0745(14) Uani d . 1
H H17 0.6957 0.9328 0.2358 0.089 Uiso calc R 1
C C18 0.5763(6) 0.7950(5) 0.1921(3) 0.0812(15) Uani d . 1
H H18 0.5425 0.8301 0.1430 0.097 Uiso calc R 1
C C19 0.5346(5) 0.6814(5) 0.2089(2) 0.0747(13) Uani d . 1
H H19 0.4722 0.6393 0.1714 0.090 Uiso calc R 1
C C20 0.5863(5) 0.6294(3) 0.2824(2) 0.0583(11) Uani d . 1
H H20 0.5592 0.5521 0.2932 0.070 Uiso calc R 1

loop_
_atom_site_aniso_label
_atom_site_aniso_U_11
_atom_site_aniso_U_22
_atom_site_aniso_U_33
_atom_site_aniso_U_12
_atom_site_aniso_U_13
_atom_site_aniso_U_23
O1 0.100(2) 0.0652(17) 0.0454(16) 0.0117(16) 0.0176(15) 0.0055(14)
N1 0.0532(19) 0.0509(17) 0.0310(15) -0.0068(17) -0.0012(14) -0.0036(14)
C1 0.080(3) 0.064(3) 0.036(2) -0.016(2) -0.002(2) -0.0095(18)
C2 0.109(4) 0.111(4) 0.061(3) 0.047(3) -0.023(3) -0.032(3)
C3 0.074(3) 0.055(2) 0.057(2) 0.001(2) 0.008(2) -0.001(2)
C4 0.043(2) 0.043(2) 0.040(2) 0.0026(18) -0.0023(16) -0.0025(19)
C5 0.046(2) 0.043(2) 0.0385(19) -0.0030(18) -0.0002(18) 0.0028(16)
C6 0.052(2) 0.044(2) 0.0359(19) -0.0013(18) 0.0003(18) 0.0001(17)
C7 0.060(2) 0.046(2) 0.0403(19) 0.0053(19) -0.0016(19) 0.0017(18)
C8 0.052(2) 0.053(3) 0.043(2) 0.0024(19) -0.0014(19) -0.0012(19)
C9 0.052(2) 0.045(2) 0.038(2) 0.003(2) -0.0034(18) -0.0054(18)
C10 0.059(3) 0.056(3) 0.044(2) 0.006(2) 0.0004(19) -0.003(2)
C11 0.068(3) 0.069(3) 0.062(3) 0.016(2) -0.008(2) -0.013(2)
C12 0.085(3) 0.044(2) 0.068(3) -0.001(2) -0.007(3) -0.003(2)
C13 0.081(3) 0.049(3) 0.054(2) -0.010(2) 0.001(2) -0.004(2)
C14 0.058(3) 0.046(2) 0.048(2) -0.002(2) 0.001(2) -0.0050(18)
C15 0.042(2) 0.050(2) 0.0395(19) 0.0031(19) 0.0010(17) 0.0007(18)
C16 0.058(3) 0.057(2) 0.057(2) 0.002(2) 0.002(2) 0.010(2)
C17 0.059(3) 0.088(3) 0.077(3) 0.013(3) 0.010(3) 0.041(3)
C18 0.069(3) 0.132(5) 0.043(2) 0.039(3) 0.004(2) 0.019(3)
C19 0.073(3) 0.103(4) 0.049(3) 0.022(3) -0.015(2) -0.011(3)
C20 0.065(3) 0.063(3) 0.047(2) 0.009(2) -0.011(2) -0.006(2)

loop_
_atom_type_symbol
_atom_type_description
_atom_type_scat_dispersion_real
_atom_type_scat_dispersion_imag
_atom_type_scat_source
C C 0.0033 0.0000 'International Tables Vol C Tables 4.2.6.8 and 6.1.1.4'
H H 0.0000 0.0000 'International Tables Vol C Tables 4.2.6.8 and 6.1.1.4'
N N 0.0061 0.0000 'International Tables Vol C Tables 4.2.6.8 and 6.1.1.4'
O O 0.0106 0.0000 'International Tables Vol C Tables 4.2.6.8 and 6.1.1.4'

loop_
_geom_angle_atom_site_label_1
_geom_angle_atom_site_label_2
_geom_angle_atom_site_label_3
_geom_angle
C7 N1 C4 110.6(2)
C7 N1 C1 135.9(3)
C4 N1 C1 113.5(3)
N1 C1 C2 102.6(3)
N1 C1 H1A 111.2
C2 C1 H1A 111.2
N1 C1 H1B 111.2
C2 C1 H1B 111.2
H1A C1 H1B 109.2
C1 C2 C3 110.2(3)
C1 C2 H2A 109.6
C3 C2 H2A 109.6
C1 C2 H2B 109.6
C3 C2 H2B 109.6
H2A C2 H2B 108.1
C4 C3 C2 103.9(3)
C4 C3 H3A 111.0
C2 C3 H3A 111.0
C4 C3 H3B 111.0
C2 C3 H3B 111.0
H3A C3 H3B 109.0
N1 C4 C5 108.5(3)
N1 C4 C3 109.3(3)
C5 C4 C3 142.2(3)
C4 C5 C6 106.2(3)
C4 C5 C15 124.9(3)
C6 C5 C15 128.9(3)
C7 C6 C5 106.9(3)
C7 C6 C8 125.3(3)
C5 C6 C8 126.9(3)
N1 C7 C6 107.8(3)
N1 C7 H7 126.1
C6 C7 H7 126.1
O1 C8 C6 119.8(3)
O1 C8 C9 119.0(3)
C6 C8 C9 121.2(3)
C10 C9 C14 117.9(3)
C10 C9 C8 118.3(3)
C14 C9 C8 123.8(3)
C9 C10 C11 121.5(4)
C9 C10 H10 119.3
C11 C10 H10 119.3
C12 C11 C10 119.3(4)
C12 C11 H11 120.4
C10 C11 H11 120.4
C13 C12 C11 120.4(4)
C13 C12 H12 119.8
C11 C12 H12 119.8
C14 C13 C12 120.1(4)
C14 C13 H13 119.9
C12 C13 H13 119.9
C13 C14 C9 120.8(4)
C13 C14 H14 119.6
C9 C14 H14 119.6
C16 C15 C20 117.5(3)
C16 C15 C5 120.5(3)
C20 C15 C5 122.0(3)
C15 C16 C17 121.4(4)
C15 C16 H16 119.3
C17 C16 H16 119.3
C18 C17 C16 120.5(4)
C18 C17 H17 119.8
C16 C17 H17 119.8
C17 C18 C19 119.8(4)
C17 C18 H18 120.1
C19 C18 H18 120.1
C18 C19 C20 119.7(4)
C18 C19 H19 120.2
C20 C19 H19 120.2
C15 C20 C19 121.2(4)
C15 C20 H20 119.4
C19 C20 H20 119.4

loop_
_geom_bond_atom_site_label_1
_geom_bond_atom_site_label_2
_geom_bond_distance
O1 C8 1.232(4)
N1 C7 1.339(4)
N1 C4 1.368(4)
N1 C1 1.465(4)
C1 C2 1.490(5)
C1 H1A 0.9700
C1 H1B 0.9700
C2 C3 1.491(5)
C2 H2A 0.9700
C2 H2B 0.9700
C3 C4 1.489(4)
C3 H3A 0.9700
C3 H3B 0.9700
C4 C5 1.374(4)
C5 C6 1.437(4)
C5 C15 1.478(4)
C6 C7 1.395(4)
C6 C8 1.466(5)
C7 H7 0.9300
C8 C9 1.484(5)
C9 C10 1.383(4)
C9 C14 1.397(5)
C10 C11 1.384(5)
C10 H10 0.9300
C11 C12 1.374(5)
C11 H11 0.9300
C12 C13 1.374(5)
C12 H12 0.9300
C13 C14 1.373(5)
C13 H13 0.9300
C14 H14 0.9300
C15 C16 1.380(5)
C15 C20 1.384(4)
C16 C17 1.383(5)
C16 H16 0.9300
C17 C18 1.359(6)
C17 H17 0.9300
C18 C19 1.374(6)
C18 H18 0.9300
C19 C20 1.392(5)
C19 H19 0.9300
C20 H20 0.9300

loop_
_geom_hbond_atom_site_label_D
_geom_hbond_atom_site_label_H
_geom_hbond_atom_site_label_A
_geom_hbond_site_symmetry_A
_geom_hbond_distance_DH
_geom_hbond_distance_HA
_geom_hbond_distance_DA
_geom_hbond_angle_DHA
_geom_hbond_publ_flag
C1 H1B O1 2_665 0.97 2.41 3.319(4) 156 yes

loop_
_geom_torsion_atom_site_label_1
_geom_torsion_atom_site_label_2
_geom_torsion_atom_site_label_3
_geom_torsion_atom_site_label_4
_geom_torsion
C7 N1 C1 C2 -175.5(4)
C4 N1 C1 C2 5.5(4)
N1 C1 C2 C3 -7.2(5)
C1 C2 C3 C4 6.4(5)
C7 N1 C4 C5 -0.4(4)
C1 N1 C4 C5 179.0(3)
C7 N1 C4 C3 179.0(3)
C1 N1 C4 C3 -1.7(4)
C2 C3 C4 N1 -2.9(5)
C2 C3 C4 C5 176.1(5)
N1 C4 C5 C6 0.4(4)
C3 C4 C5 C6 -178.6(5)
N1 C4 C5 C15 177.3(3)
C3 C4 C5 C15 -1.7(7)
C4 C5 C6 C7 -0.3(4)
C15 C5 C6 C7 -177.0(3)
C4 C5 C6 C8 -170.4(3)
C15 C5 C6 C8 12.9(6)
C4 N1 C7 C6 0.2(4)
C1 N1 C7 C6 -178.9(4)
C5 C6 C7 N1 0.1(4)
C8 C6 C7 N1 170.4(3)
C7 C6 C8 O1 -148.7(4)
C5 C6 C8 O1 19.6(6)
C7 C6 C8 C9 29.6(6)
C5 C6 C8 C9 -162.1(3)
O1 C8 C9 C10 20.6(5)
C6 C8 C9 C10 -157.7(3)
O1 C8 C9 C14 -156.7(3)
C6 C8 C9 C14 25.1(5)
C14 C9 C10 C11 -2.5(5)
C8 C9 C10 C11 -179.9(3)
C9 C10 C11 C12 0.5(6)
C10 C11 C12 C13 1.5(6)
C11 C12 C13 C14 -1.5(6)
C12 C13 C14 C9 -0.5(6)
C10 C9 C14 C13 2.5(5)
C8 C9 C14 C13 179.8(3)
C4 C5 C15 C16 44.6(5)
C6 C5 C15 C16 -139.2(4)
C4 C5 C15 C20 -133.1(4)
C6 C5 C15 C20 43.1(6)
C20 C15 C16 C17 0.6(5)
C5 C15 C16 C17 -177.2(3)
C15 C16 C17 C18 0.2(6)
C16 C17 C18 C19 -0.3(6)
C17 C18 C19 C20 -0.2(7)
C16 C15 C20 C19 -1.1(5)
C5 C15 C20 C19 176.6(3)
C18 C19 C20 C15 1.0(6)

loop_
_cod_related_entry_id
_cod_related_entry_database
_cod_related_entry_code
1 ChemSpider 21125140
